data_1536644
loop_
_publ_author_name
'Pocha, R.'
'Johrendt, D.'

_publ_section_title
;
 The first palladium tin selenide: Pd7 Sn2 Se9.85
;
_journal_name_full 'Zeitschrift fuer Anorganische und Allgemeine Chemie'
_journal_page_first 2468
_journal_page_last 2472
_journal_volume 630
_journal_year 2004
_chemical_formula_sum 'Pd7 Se9.85 Sn2'
_chemical_name_systematic 'Pd7 Sn2 Se9.85'
_space_group_IT_number 194
_symmetry_space_group_name_Hall '-P 6c 2c'
_symmetry_space_group_name_H-M 'P 63/m m c'
_cell_angle_alpha 90
_cell_angle_beta 90
_cell_angle_gamma 120
_cell_formula_units_Z 2
_cell_length_a 7.297
_cell_length_b 7.297
_cell_length_c 16.314
_cell_volume 752.280
_citation_journal_id_ASTM ZAACAB
_cod_data_source_file Pocha_ZAACAB_2004_878.cif
_cod_data_source_block Pd7Se9.85Sn2
_cod_original_cell_volume 752.2804
_cod_database_code 1536644

loop_
_symmetry_equiv_pos_as_xyz
x,y,z
x-y,x,z+1/2
-y,x-y,z
-x,-y,z+1/2
-x+y,-x,z
y,-x+y,z+1/2
-y,-x,-z+1/2
x-y,-y,-z
x,x-y,-z+1/2
y,x,-z
-x+y,y,-z+1/2
-x,-x+y,-z
-x,-y,-z
-x+y,-x,-z-1/2
y,-x+y,-z
x,y,-z-1/2
x-y,x,-z
-y,x-y,-z-1/2
y,x,z-1/2
-x+y,y,z
-x,-x+y,z-1/2
-y,-x,z
x-y,-y,z-1/2
x,x-y,z

loop_
_atom_site_label
_atom_site_type_symbol
_atom_site_fract_x
_atom_site_fract_y
_atom_site_fract_z
_atom_site_occupancy
_atom_site_U_iso_or_equiv
Sn1 Sn 0.6667 0.3333 -0.0275 1 0.0
Pd1 Pd 0 0 0 1 0.0
Se2 Se 0.16498 0.32996 0.25 1 0.0
Se1 Se 0.3422 0.1711 0.08293 1 0.0
Pd2 Pd 0.47952 0.52048 0.15717 1 0.0
Se3 Se 0.6667 0.3333 0.25 0.851 0.0
